data_1530386
loop_
_publ_author_name
'Meerschaut, A.'
'Grenouilleau, P.'
'Rouxel, J.'

_publ_section_title
;
 Nb6 Se20 Br6 a pseudo one-dimensional compound with a waved chain
 structure
;
_journal_name_full 'Journal of Solid State Chemistry'
_journal_page_first 90
_journal_page_last 97
_journal_volume 61
_journal_year 1986
_chemical_formula_sum 'Br6 Nb6 Se20'
_chemical_name_systematic 'Nb6 Br6 Se20'
_space_group_IT_number 14
_symmetry_space_group_name_Hall '-P 2ybc'
_symmetry_space_group_name_H-M 'P 1 21/c 1'
_cell_angle_alpha 90
_cell_angle_beta 90.062
_cell_angle_gamma 90
_cell_formula_units_Z 4
_cell_length_a 19.37
_cell_length_b 13.026
_cell_length_c 13.598
_cell_volume 3430.959
_citation_journal_id_ASTM JSSCBI
_cod_data_source_file Meerschaut_JSSCBI_1986_1122.cif
_cod_data_source_block Br6Nb6Se20
_cod_database_code 1530386

loop_
_symmetry_equiv_pos_as_xyz
x,y,z
-x,y+1/2,-z+1/2
-x,-y,-z
x,-y-1/2,z-1/2

loop_
_atom_site_label
_atom_site_type_symbol
_atom_site_fract_x
_atom_site_fract_y
_atom_site_fract_z
_atom_site_occupancy
_atom_site_U_iso_or_equiv
Se3 Se-1 0.3066 0.4046 0.3468 1 0.0
Se18 Se-1 0.9836 0.3927 0.3607 1 0.0
Se15 Se-1 0.8108 0.397 0.3873 1 0.0
Nb3 Nb+4 0.3956 0.2484 0.3656 1 0.0
Se19 Se-1 0.9688 0.0709 0.3236 1 0.0
Se20 Se-1 0.0059 0.1554 0.4667 1 0.0
Nb2 Nb+4 0.2468 0.2363 0.2852 1 0.0
Br2 Br-1 0.2467 0.1608 0.1018 1 0.0
Se16 Se-1 0.8519 0.3384 0.5366 1 0.0
Se5 Se-1 0.2897 0.1614 0.4539 1 0.0
Nb4 Nb+4 0.5436 0.2444 0.4496 1 0.0
Nb5 Nb+5 0.7471 0.2385 0.4579 1 0.0
Se13 Se-1 0.8223 0.0765 0.447 1 0.0
Se14 Se-1 0.7891 0.1484 0.2957 1 0.0
Br1 Br-1 0.0434 0.1577 0.1085 1 0.0
Br4 Br-1 0.7441 0.1748 0.6448 1 0.0
Se10 Se-1 0.5033 0.1603 0.2824 1 0.0
Se8 Se-1 0.4827 0.4066 0.3763 1 0.0
Se4 Se-1 0.35 0.3368 0.2026 1 0.0
Se11 Se-1 0.6479 0.3369 0.3519 1 0.0
Br6 Br-1 0.6436 0.0979 0.4419 1 0.0
Nb1 Nb+4 0.0447 0.2298 0.294 1 0.0
Se6 Se-1 0.3251 0.0805 0.3087 1 0.0
Nb6 Nb+5 0.8961 0.2358 0.3802 1 0.0
Br3 Br-1 0.5431 0.1752 0.6356 1 0.0
Se12 Se-1 0.6456 0.3661 0.5198 1 0.0
Se7 Se-1 0.4391 0.3475 0.5245 1 0.0
Br5 Br-1 0.1475 0.0901 0.307 1 0.0
Se17 Se-1 0.9385 0.3264 0.2165 1 0.0
Se2 Se-1 0.1467 0.3335 0.3872 1 0.0
Se9 Se-1 0.4667 0.0874 0.431 1 0.0
Se1 Se-1 0.1421 0.3533 0.2171 1 0.0
